data_4508359
loop_
_publ_author_name
'Shestopalov, Anatoliy M.'
'Larionova, Natalia A.'
'Fedorov, Alexander E.'
'Rodinovskaya, Lyudmila A.'
'Mortikov, Valery Yu.'
'Zubarev, Andrey A.'
'Bushmarinov, Ivan S.'

_publ_section_title
;
 Synthesis of Isomeric Isothiazolo[4&#x2032;,3&#x2032;:4,5]- and
 Isothiazolo[4&#x2032;,5&#x2032;:4,5]thieno[3,2-b]pyrano[2,3-d]pyridines
 by Combination of Domino Reactions
;
_journal_issue 10
_journal_name_full 'ACS Combinatorial Science'
_journal_page_first 541
_journal_paper_doi 10.1021/co400066y
_journal_volume 15
_journal_year 2013
_chemical_formula_moiety 'C11 H12 N2 O3 S3'
_chemical_formula_sum 'C11 H12 N2 O3 S3'
_chemical_formula_weight 316.41
_chemical_name_systematic
;
 ?
;
_space_group_crystal_system orthorhombic
_space_group_IT_number 19
_space_group_name_Hall 'P 2ac 2ab'
_space_group_name_H-M_alt 'P 21 21 21'
_symmetry_space_group_name_Hall 'P 2ac 2ab'
_symmetry_space_group_name_H-M 'P 21 21 21'
_atom_sites_solution_hydrogens geom
_atom_sites_solution_primary direct
_audit_creation_date 2013-08-10
_audit_creation_method
;
  Olex2 1.2
  (compiled Apr 23 2013 17:59:47, GUI svn.r4466)
;
_cell_angle_alpha 90
_cell_angle_beta 90
_cell_angle_gamma 90
_cell_formula_units_Z 4
_cell_length_a 4.650(4)
_cell_length_b 13.822(11)
_cell_length_c 21.585(17)
_cell_measurement_reflns_used 1190
_cell_measurement_temperature 120
_cell_measurement_theta_max 28.040
_cell_measurement_theta_min 2.394
_cell_volume 1387(2)
_computing_data_reduction 'SAINT v7.68A (Bruker, 2009)'
_computing_molecular_graphics
;
O. V. Dolomanov, L. J. Bourhis, R. J. Gildea, J. A. K. Howard and H. Puschmann,
OLEX2: a complete structure solution, refinement and analysis program.
J. Appl. Cryst. (2009). 42, 339-341.
;
_computing_publication_material
;
O. V. Dolomanov, L. J. Bourhis, R. J. Gildea, J. A. K. Howard and H. Puschmann,
OLEX2: a complete structure solution, refinement and analysis program.
J. Appl. Cryst. (2009). 42, 339-341.
;
_computing_structure_refinement
;
SHELXL-2012, G.M. Sheldrick, Acta Cryst.
(2008). A64, 112-122
;
_computing_structure_solution
;
XS, G.M. Sheldrick, Acta Cryst.
(2008). A64, 112-122
;
_diffrn_ambient_temperature 120
_diffrn_detector_area_resol_mean 8
_diffrn_measured_fraction_theta_full 0.996
_diffrn_measured_fraction_theta_max 0.996
_diffrn_measurement_device_type 'Bruker APEX-II CCD'
_diffrn_measurement_method '\f and \w scans'
_diffrn_radiation_monochromator graphite
_diffrn_radiation_type MoK\a
_diffrn_radiation_wavelength 0.71073
_diffrn_reflns_av_R_equivalents 0.2069
_diffrn_reflns_av_unetI/netI 0.1675
_diffrn_reflns_Laue_measured_fraction_full 0.996
_diffrn_reflns_Laue_measured_fraction_max 0.996
_diffrn_reflns_limit_h_max 5
_diffrn_reflns_limit_h_min -5
_diffrn_reflns_limit_k_max 17
_diffrn_reflns_limit_k_min -17
_diffrn_reflns_limit_l_max 26
_diffrn_reflns_limit_l_min -26
_diffrn_reflns_number 12649
_diffrn_reflns_point_group_measured_fraction_full 0.997
_diffrn_reflns_point_group_measured_fraction_max 0.997
_diffrn_reflns_theta_full 25.242
_diffrn_reflns_theta_max 26.370
_diffrn_reflns_theta_min 1.887
_diffrn_source 'sealed tube'
_diffrn_standards_number 0
_exptl_absorpt_coefficient_mu 0.538
_exptl_absorpt_correction_T_max 0.7461
_exptl_absorpt_correction_T_min 0.4121
_exptl_absorpt_correction_type multi-scan
_exptl_absorpt_process_details
;
SADABS-2012/1 (Bruker,2012) was used for absorption correction.
wR2(int) was 0.1283 before and 0.0817 after correction.
The Ratio of minimum to maximum transmission is 0.5523.
The \l/2 correction factor is 0.0015.
;
_exptl_crystal_colour brown
_exptl_crystal_colour_primary brown
_exptl_crystal_density_diffrn 1.515
_exptl_crystal_description needle
_exptl_crystal_F_000 656
_exptl_crystal_recrystallization_method 'crystallized from ???'
_exptl_crystal_size_max 0.15
_exptl_crystal_size_mid 0.05
_exptl_crystal_size_min 0.02
_refine_diff_density_max 0.359
_refine_diff_density_min -0.402
_refine_diff_density_rms 0.090
_refine_ls_abs_structure_details
;
 Refined as an inversion twin.
;
_refine_ls_abs_structure_Flack 0.4(2)
_refine_ls_extinction_method none
_refine_ls_goodness_of_fit_ref 0.968
_refine_ls_hydrogen_treatment constr
_refine_ls_matrix_type full
_refine_ls_number_parameters 175
_refine_ls_number_reflns 2833
_refine_ls_number_restraints 0
_refine_ls_restrained_S_all 0.968
_refine_ls_R_factor_all 0.1410
_refine_ls_R_factor_gt 0.0590
_refine_ls_shift/su_max 0.051
_refine_ls_shift/su_mean 0.011
_refine_ls_structure_factor_coef Fsqd
_refine_ls_weighting_details 'w=1/[\s^2^(Fo^2^)+(0.0185P)^2^] where P=(Fo^2^+2Fc^2^)/3'
_refine_ls_weighting_scheme calc
_refine_ls_wR_factor_gt 0.0951
_refine_ls_wR_factor_ref 0.1193
_reflns_Friedel_coverage 0.682
_reflns_Friedel_fraction_full 0.998
_reflns_Friedel_fraction_max 0.998
_reflns_number_gt 1570
_reflns_number_total 2833
_reflns_threshold_expression 'I > 2\s(I)'
_cod_data_source_file co400066y_si_001.cif
_cod_data_source_block 4a
_cod_original_cell_volume 1387.3(19)
_cod_database_code 4508359
_olex2_refinement_description
;
1. Fixed Uiso
 At 1.2 times of:
  All C(H,H) groups
 At 1.5 times of:
  All C(H,H,H) groups
2.a Secondary CH2 refined with riding coordinates:
 C6(H6A,H6B), C8(H8A,H8B), C10(H10A,H10B)
2.b Idealised Me refined as rotating group:
 C14(H14A,H14B,H14C), C11(H11A,H11B,H11C)
;
_shelx_space_group_comment
;
The symmetry employed for this shelxl refinement is uniquely defined
by the following loop, which should always be used as a source of
symmetry information in preference to the above space-group names.
They are only intended as comments.
;
_shelxl_version_number 2013-4

loop_
_space_group_symop_operation_xyz
'x, y, z'
'-x+1/2, -y, z+1/2'
'x+1/2, -y+1/2, -z'
'-x, y+1/2, -z+1/2'

loop_
_atom_site_label
_atom_site_type_symbol
_atom_site_fract_x
_atom_site_fract_y
_atom_site_fract_z
_atom_site_U_iso_or_equiv
_atom_site_adp_type
_atom_site_occupancy
_atom_site_site_symmetry_order
_atom_site_calc_flag
_atom_site_refinement_flags_posn
_atom_site_refinement_flags_adp
S3 S 0.7759(5) 0.53433(14) 0.05134(11) 0.0361(6) Uani 1 1 d . .
S1 S 1.1238(5) 0.71853(14) 0.06197(11) 0.0339(6) Uani 1 1 d . .
S2 S 0.8290(5) 0.81746(14) 0.23019(10) 0.0321(6) Uani 1 1 d . .
O3 O 0.7239(11) 1.2060(3) 0.1280(2) 0.0323(14) Uani 1 1 d . .
O1 O 0.6700(13) 0.9773(3) 0.1482(2) 0.0312(14) Uani 1 1 d . .
O2 O 0.9956(12) 1.1304(4) 0.0577(3) 0.0377(15) Uani 1 1 d . .
N2 N 1.1004(14) 0.7953(4) 0.1201(3) 0.0239(16) Uani 1 1 d . .
C4 C 0.7783(17) 0.6708(5) 0.1441(3) 0.0218(17) Uani 1 1 d . .
C12 C 0.5653(19) 0.6213(6) 0.1798(4) 0.028(2) Uani 1 1 d . .
C9 C 0.9211(19) 1.1419(5) 0.1101(4) 0.031(2) Uani 1 1 d . .
N13 N 0.4015(18) 0.5813(5) 0.2086(3) 0.040(2) Uani 1 1 d . .
C6 C 1.0259(17) 0.9268(5) 0.2195(4) 0.029(2) Uani 1 1 d . .
H6A H 1.0475 0.9594 0.2601 0.034 Uiso 1 1 calc R U
H6B H 1.2208 0.9108 0.2042 0.034 Uiso 1 1 calc R U
C3 C 0.9089(17) 0.7600(5) 0.1610(3) 0.024(2) Uani 1 1 d . .
C5 C 0.8813(18) 0.6386(5) 0.0884(3) 0.0233(18) Uani 1 1 d . .
C8 C 1.0427(19) 1.0880(5) 0.1650(4) 0.032(2) Uani 1 1 d . .
H8A H 1.2492 1.0746 0.1578 0.039 Uiso 1 1 calc R U
H8B H 1.0264 1.1288 0.2025 0.039 Uiso 1 1 calc R U
C10 C 0.598(2) 1.2644(6) 0.0785(4) 0.037(2) Uani 1 1 d . .
H10A H 0.4922 1.2226 0.0491 0.045 Uiso 1 1 calc R U
H10B H 0.7508 1.2991 0.0556 0.045 Uiso 1 1 calc R U
C7 C 0.886(2) 0.9945(5) 0.1753(4) 0.0253(19) Uani 1 1 d . .
C14 C 0.9900(19) 0.5382(6) -0.0170(4) 0.036(2) Uani 1 1 d . .
H14A H 0.9547 0.4800 -0.0418 0.054 Uiso 1 1 calc R U
H14B H 1.1938 0.5412 -0.0056 0.054 Uiso 1 1 calc R U
H14C H 0.9394 0.5957 -0.0413 0.054 Uiso 1 1 calc R U
C11 C 0.401(2) 1.3338(5) 0.1080(4) 0.039(2) Uani 1 1 d . .
H11A H 0.3109 1.3741 0.0761 0.058 Uiso 1 1 calc R U
H11B H 0.5086 1.3749 0.1368 0.058 Uiso 1 1 calc R U
H11C H 0.2517 1.2985 0.1308 0.058 Uiso 1 1 calc R U

loop_
_atom_site_aniso_label
_atom_site_aniso_U_11
_atom_site_aniso_U_22
_atom_site_aniso_U_33
_atom_site_aniso_U_23
_atom_site_aniso_U_13
_atom_site_aniso_U_12
S3 0.0325(14) 0.0300(11) 0.0458(15) -0.0070(10) 0.0034(11) -0.0043(10)
S1 0.0297(13) 0.0327(11) 0.0393(14) -0.0007(10) 0.0060(12) -0.0032(10)
S2 0.0336(14) 0.0263(11) 0.0365(13) 0.0001(9) -0.0002(11) 0.0011(10)
O3 0.024(3) 0.030(3) 0.043(4) 0.002(3) -0.004(3) 0.004(3)
O1 0.027(4) 0.029(3) 0.038(4) -0.004(2) -0.004(3) -0.001(3)
O2 0.035(4) 0.033(3) 0.045(4) 0.002(3) 0.008(3) -0.002(3)
N2 0.026(4) 0.012(3) 0.033(4) -0.005(3) 0.002(3) 0.001(3)
C4 0.015(4) 0.023(4) 0.028(5) 0.004(3) -0.001(4) 0.001(3)
C12 0.023(5) 0.031(5) 0.029(5) 0.002(4) -0.006(4) 0.006(4)
C9 0.029(6) 0.019(5) 0.043(6) -0.002(4) -0.002(5) -0.004(4)
N13 0.043(5) 0.033(4) 0.045(5) 0.007(3) 0.005(4) -0.003(4)
C6 0.026(6) 0.031(5) 0.029(5) 0.000(4) 0.000(4) 0.002(4)
C3 0.018(5) 0.024(4) 0.032(5) 0.005(3) -0.002(4) 0.011(4)
C5 0.023(5) 0.020(4) 0.027(5) 0.010(3) 0.001(4) -0.002(4)
C8 0.023(6) 0.028(5) 0.045(6) 0.003(4) -0.003(4) -0.002(4)
C10 0.033(5) 0.039(5) 0.039(6) 0.010(4) -0.006(4) 0.004(4)
C7 0.022(5) 0.027(5) 0.026(5) -0.007(4) -0.001(4) -0.001(4)
C14 0.033(6) 0.035(5) 0.039(6) -0.004(4) 0.000(4) 0.005(4)
C11 0.034(6) 0.037(5) 0.045(6) 0.008(4) -0.006(5) 0.002(4)

loop_
_atom_type_symbol
_atom_type_description
_atom_type_scat_dispersion_real
_atom_type_scat_dispersion_imag
_atom_type_scat_source
C C 0.0033 0.0016 'International Tables Vol C Tables 4.2.6.8 and 6.1.1.4'
H H 0.0000 0.0000 'International Tables Vol C Tables 4.2.6.8 and 6.1.1.4'
N N 0.0061 0.0033 'International Tables Vol C Tables 4.2.6.8 and 6.1.1.4'
O O 0.0106 0.0060 'International Tables Vol C Tables 4.2.6.8 and 6.1.1.4'
S S 0.1246 0.1234 'International Tables Vol C Tables 4.2.6.8 and 6.1.1.4'

loop_
_geom_angle_atom_site_label_1
_geom_angle_atom_site_label_2
_geom_angle_atom_site_label_3
_geom_angle
C5 S3 C14 101.6(4)
N2 S1 C5 96.9(4)
C3 S2 C6 99.6(4)
C9 O3 C10 115.4(7)
C3 N2 S1 108.0(5)
C3 C4 C12 124.9(7)
C5 C4 C12 124.1(7)
C5 C4 C3 111.0(7)
N13 C12 C4 178.6(10)
O3 C9 C8 111.0(8)
O2 C9 O3 124.3(8)
O2 C9 C8 124.7(8)
S2 C6 H6A 108.9
S2 C6 H6B 109.0
H6A C6 H6B 107.8
C7 C6 S2 113.2(6)
C7 C6 H6A 108.9
C7 C6 H6B 108.9
N2 C3 S2 122.8(6)
N2 C3 C4 115.4(7)
C4 C3 S2 121.8(6)
S1 C5 S3 125.8(5)
C4 C5 S3 125.6(6)
C4 C5 S1 108.7(6)
C9 C8 H8A 109.4
C9 C8 H8B 109.4
H8A C8 H8B 108.0
C7 C8 C9 111.1(7)
C7 C8 H8A 109.4
C7 C8 H8B 109.4
O3 C10 H10A 110.3
O3 C10 H10B 110.3
O3 C10 C11 107.0(7)
H10A C10 H10B 108.6
C11 C10 H10A 110.3
C11 C10 H10B 110.3
O1 C7 C6 124.0(7)
O1 C7 C8 120.7(7)
C6 C7 C8 115.3(7)
S3 C14 H14A 109.5
S3 C14 H14B 109.5
S3 C14 H14C 109.5
H14A C14 H14B 109.5
H14A C14 H14C 109.5
H14B C14 H14C 109.5
C10 C11 H11A 109.5
C10 C11 H11B 109.5
C10 C11 H11C 109.5
H11A C11 H11B 109.5
H11A C11 H11C 109.5
H11B C11 H11C 109.5

loop_
_geom_bond_atom_site_label_1
_geom_bond_atom_site_label_2
_geom_bond_distance
S3 C5 1.720(7)
S3 C14 1.781(8)
S1 N2 1.646(6)
S1 C5 1.679(8)
S2 C6 1.781(8)
S2 C3 1.733(8)
O3 C9 1.332(9)
O3 C10 1.461(9)
O1 C7 1.189(9)
O2 C9 1.194(10)
N2 C3 1.346(9)
C4 C12 1.429(11)
C4 C3 1.422(10)
C4 C5 1.367(10)
C12 N13 1.128(10)
C9 C8 1.510(11)
C6 H6A 0.9900
C6 H6B 0.9900
C6 C7 1.487(10)
C8 H8A 0.9900
C8 H8B 0.9900
C8 C7 1.498(10)
C10 H10A 0.9900
C10 H10B 0.9900
C10 C11 1.472(11)
C14 H14A 0.9800
C14 H14B 0.9800
C14 H14C 0.9800
C11 H11A 0.9800
C11 H11B 0.9800
C11 H11C 0.9800
